data_4331620
loop_
_publ_author_name
'Bo Liu'
'Jin Yang'
'Guo-Cheng Yang'
'Jian-Fang Ma'

_publ_contact_author_address
;
Key Lab of Polyoxometalate Science
Department of Chemistry
Northeast Normal University
Changchun 130024
P.R.China
;
_publ_contact_author_email jianfangma@yahoo.com.cn
_publ_contact_author_fax +86-431-85098620
_publ_contact_author_name 'Jian-Fang Ma'
_publ_contact_author_phone +86-431-85098620
_publ_section_title
;
 Four New Three-Dimensional Polyoxometalate-Based Metal-Organic Frameworks
 Constructed From [Mo6O18(O3AsPh)2]4- Polyoxoanions and Copper(I)-Organic
 Fragments: Syntheses, Structures, Electrochemistry, and Photocatalysis
 Properties
;
_journal_name_full 'Inorganic Chemistry'
_journal_page_first 84
_journal_page_last 94
_journal_paper_doi 10.1021/ic301257k
_journal_volume 52
_journal_year 2013
_chemical_formula_moiety 'C22 H29 As Cu2 Mo3 N12 O12'
_chemical_formula_sum 'C22 H29 As Cu2 Mo3 N12 O12'
_chemical_formula_weight 1143.39
_chemical_name_systematic
;
 ?
;
_space_group_IT_number 2
_symmetry_cell_setting triclinic
_symmetry_space_group_name_Hall '-P 1'
_symmetry_space_group_name_H-M 'P -1'
_atom_sites_solution_hydrogens geom
_atom_sites_solution_primary direct
_atom_sites_solution_secondary difmap
_audit_creation_method SHELXL-97
_cell_angle_alpha 109.716(3)
_cell_angle_beta 96.413(2)
_cell_angle_gamma 107.931(2)
_cell_formula_units_Z 2
_cell_length_a 11.3976(3)
_cell_length_b 13.3822(4)
_cell_length_c 13.3964(5)
_cell_measurement_reflns_used 7279
_cell_measurement_temperature 293(2)
_cell_measurement_theta_max 29.0856
_cell_measurement_theta_min 2.8582
_cell_volume 1776.28(11)
_computing_cell_refinement CrysAlis
_computing_data_collection 'CrysAlis (Oxford Diffraction, 2006)'
_computing_data_reduction CrysAlis
_computing_structure_refinement 'SHELXL-97 (Sheldrick, 2008)'
_computing_structure_solution 'SHELXL-97 (Sheldrick, 1997)'
_diffrn_ambient_temperature 293(2)
_diffrn_detector_area_resol_mean 10.0
_diffrn_measured_fraction_theta_full 0.992
_diffrn_measured_fraction_theta_max 0.992
_diffrn_measurement_device_type 'Oxford Diffraction Gemini R Ultra'
_diffrn_measurement_method '\w scan'
_diffrn_radiation_monochromator graphite
_diffrn_radiation_source 'fine-focus sealed tube'
_diffrn_radiation_type MoK\a
_diffrn_radiation_wavelength 0.71073
_diffrn_reflns_av_R_equivalents 0.0191
_diffrn_reflns_av_sigmaI/netI 0.0412
_diffrn_reflns_limit_h_max 14
_diffrn_reflns_limit_h_min -12
_diffrn_reflns_limit_k_max 16
_diffrn_reflns_limit_k_min -15
_diffrn_reflns_limit_l_max 14
_diffrn_reflns_limit_l_min -16
_diffrn_reflns_number 12306
_diffrn_reflns_theta_full 26.02
_diffrn_reflns_theta_max 26.02
_diffrn_reflns_theta_min 2.86
_exptl_absorpt_coefficient_mu 3.206
_exptl_absorpt_correction_T_max 0.5524
_exptl_absorpt_correction_T_min 0.3999
_exptl_absorpt_correction_type multi-scan
_exptl_absorpt_process_details 'CrysAlis (Oxford Diffraction, 2006)'
_exptl_crystal_colour yellow
_exptl_crystal_density_diffrn 2.138
_exptl_crystal_description block
_exptl_crystal_F_000 1116
_exptl_crystal_size_max 0.35
_exptl_crystal_size_mid 0.28
_exptl_crystal_size_min 0.21
_refine_diff_density_max 1.115
_refine_diff_density_min -0.952
_refine_diff_density_rms 0.117
_refine_ls_extinction_method none
_refine_ls_goodness_of_fit_ref 1.052
_refine_ls_hydrogen_treatment constr
_refine_ls_matrix_type full
_refine_ls_number_parameters 488
_refine_ls_number_reflns 6943
_refine_ls_number_restraints 384
_refine_ls_restrained_S_all 1.075
_refine_ls_R_factor_all 0.0513
_refine_ls_R_factor_gt 0.0380
_refine_ls_shift/su_max 0.001
_refine_ls_shift/su_mean 0.000
_refine_ls_structure_factor_coef Fsqd
_refine_ls_weighting_details 'calc w=1/[\s^2^(Fo^2^)+(0.0655P)^2^+0.0000P] where P=(Fo^2^+2Fc^2^)/3'
_refine_ls_weighting_scheme calc
_refine_ls_wR_factor_gt 0.1064
_refine_ls_wR_factor_ref 0.1092
_reflns_number_gt 5199
_reflns_number_total 6943
_reflns_threshold_expression >2sigma(I)
_cod_data_source_file ic301257k_si_002_2.cif
_cod_data_source_block 2
_cod_original_cell_volume 1776.28(10)
_cod_database_code 4331620

loop_
_symmetry_equiv_pos_as_xyz
'x, y, z'
'-x, -y, -z'

loop_
_atom_site_label
_atom_site_type_symbol
_atom_site_fract_x
_atom_site_fract_y
_atom_site_fract_z
_atom_site_U_iso_or_equiv
_atom_site_adp_type
_atom_site_occupancy
_atom_site_symmetry_multiplicity
_atom_site_calc_flag
_atom_site_refinement_flags
_atom_site_disorder_assembly
_atom_site_disorder_group
Cu1 Cu 0.48103(7) -0.01468(6) -0.13558(7) 0.0566(2) Uani 1 1 d . . .
Cu2 Cu 0.64480(9) 0.50498(7) 0.50041(8) 0.0672(3) Uani 1 1 d . . .
As1 As 0.61847(5) 0.46902(4) -0.05128(4) 0.02489(13) Uani 1 1 d . . .
Mo1 Mo 0.41393(4) 0.26147(3) 0.03926(4) 0.03287(13) Uani 1 1 d . . .
Mo2 Mo 0.61947(5) 0.49783(3) 0.23096(4) 0.03494(13) Uani 1 1 d . . .
Mo3 Mo 0.71236(4) 0.73471(3) 0.19081(4) 0.03431(13) Uani 1 1 d . . .
C1 C 0.7247(6) 0.1709(5) -0.0171(6) 0.0602(14) Uani 1 1 d U . .
H1 H 0.6860 0.2201 0.0180 0.072 Uiso 1 1 calc R . .
C2 C 0.7484(6) 0.0257(6) -0.1212(7) 0.0640(14) Uani 1 1 d U A .
H2 H 0.7338 -0.0464 -0.1730 0.077 Uiso 1 1 calc R . .
C3 C 0.9857(7) 0.0990(6) -0.0738(7) 0.0683(13) Uani 0.368(15) 1 d PDU A 1
H3A H 1.0455 0.1727 -0.0650 0.082 Uiso 0.368(15) 1 calc PR A 1
H3B H 0.9815 0.0423 -0.1437 0.082 Uiso 0.368(15) 1 calc PR A 1
C4 C 1.026(2) 0.0651(4) 0.0224(12) 0.069(2) Uani 0.368(15) 1 d PDU . 1
H4A H 1.1180 0.0949 0.0473 0.083 Uiso 0.368(15) 1 calc PR A 1
H4B H 0.9913 0.0958 0.0833 0.083 Uiso 0.368(15) 1 calc PR A 1
C3' C 0.9857(7) 0.0990(6) -0.0738(7) 0.0683(13) Uani 0.632(15) 1 d PU A 2
H3'1 H 0.9831 0.0615 -0.1504 0.082 Uiso 0.632(15) 1 calc PR A 2
H3'2 H 1.0457 0.1769 -0.0488 0.082 Uiso 0.632(15) 1 calc PR A 2
C4' C 1.0361(12) 0.0435(11) -0.0157(13) 0.070(2) Uani 0.632(15) 1 d PU . 2
H4'1 H 1.0887 0.0117 -0.0586 0.085 Uiso 0.632(15) 1 calc PR A 2
H4'2 H 1.0936 0.1040 0.0512 0.085 Uiso 0.632(15) 1 calc PR A 2
C5 C 0.2220(7) -0.0981(5) -0.2546(7) 0.0711(16) Uani 1 1 d U . .
H5 H 0.2301 -0.0240 -0.2451 0.085 Uiso 1 1 calc R . .
C6 C 0.2629(6) -0.2334(5) -0.2411(6) 0.0556(13) Uani 1 1 d U . .
H6 H 0.3037 -0.2776 -0.2231 0.067 Uiso 1 1 calc R . .
C7 C 0.0547(6) -0.3900(5) -0.3525(6) 0.0623(15) Uani 1 1 d U . .
H7A H -0.0281 -0.3911 -0.3409 0.075 Uiso 1 1 calc R . .
H7B H 0.0789 -0.4375 -0.3198 0.075 Uiso 1 1 calc R . .
C8 C 0.0462(6) -0.4382(5) -0.4718(6) 0.0596(15) Uani 1 1 d U . .
H8A H 0.1298 -0.4341 -0.4832 0.072 Uiso 1 1 calc R . .
H8B H 0.0189 -0.3922 -0.5048 0.072 Uiso 1 1 calc R . .
C9 C 0.5078(8) 0.2608(7) 0.3856(8) 0.0834(18) Uani 1 1 d U . .
H9 H 0.5053 0.2652 0.3176 0.100 Uiso 1 1 calc R . .
C10 C 0.5506(9) 0.3090(7) 0.5561(8) 0.0914(17) Uani 1 1 d U . .
H10 H 0.5807 0.3501 0.6312 0.110 Uiso 1 1 calc R . .
C11 C 0.4384(10) 0.1199(8) 0.5584(9) 0.1014(18) Uani 1 1 d U . .
H11A H 0.3502 0.0725 0.5217 0.122 Uiso 1 1 calc R . .
H11B H 0.4416 0.1632 0.6338 0.122 Uiso 1 1 calc R . .
C12 C 0.5134(10) 0.0433(8) 0.5559(8) 0.110(2) Uani 1 1 d U . .
H12A H 0.6036 0.0893 0.5808 0.131 Uiso 1 1 calc R . .
H12B H 0.4911 0.0053 0.6051 0.131 Uiso 1 1 calc R . .
C13 C 0.8118(9) 0.7295(7) 0.5161(8) 0.0886(18) Uani 1 1 d U A .
H13 H 0.8179 0.7081 0.4437 0.106 Uiso 1 1 calc R . .
C14 C 0.7740(9) 0.7282(8) 0.6659(8) 0.093(2) Uani 1 1 d U . .
H14 H 0.7457 0.7020 0.7182 0.112 Uiso 1 1 calc R . .
C15 C 0.9407(9) 0.9374(8) 0.5940(7) 0.1008(18) Uani 0.368(15) 1 d PDU A 1
H15A H 1.0274 0.9418 0.6120 0.121 Uiso 0.368(15) 1 calc PR A 1
H15B H 0.9312 0.9960 0.6555 0.121 Uiso 0.368(15) 1 calc PR A 1
C16 C 0.9297(6) 0.974(3) 0.4982(18) 0.103(3) Uani 0.368(15) 1 d PDU . 1
H16A H 0.8889 1.0290 0.5097 0.123 Uiso 0.368(15) 1 calc PR A 1
H16B H 0.8842 0.9086 0.4299 0.123 Uiso 0.368(15) 1 calc PR A 1
C15' C 0.9407(9) 0.9374(8) 0.5940(7) 0.1008(18) Uani 0.632(15) 1 d PDU A 2
H15C H 1.0149 0.9688 0.6541 0.121 Uiso 0.632(15) 1 calc PR A 2
H15D H 0.8951 0.9891 0.6103 0.121 Uiso 0.632(15) 1 calc PR A 2
C16' C 0.9851(17) 0.9367(6) 0.4932(10) 0.103(2) Uani 0.632(15) 1 d PDU . 2
H16D H 0.9193 0.8837 0.4278 0.123 Uiso 0.632(15) 1 calc PR A 2
H16C H 1.0605 0.9175 0.4913 0.123 Uiso 0.632(15) 1 calc PR A 2
C17 C 0.7539(6) 0.4377(5) -0.1104(5) 0.0453(11) Uani 1 1 d U . .
C18 C 0.7399(6) 0.3272(5) -0.1709(6) 0.0599(12) Uani 1 1 d U . .
H18 H 0.6644 0.2667 -0.1846 0.072 Uiso 1 1 calc R . .
C19 C 0.8425(7) 0.3087(6) -0.2110(6) 0.0678(14) Uani 1 1 d U . .
H19 H 0.8364 0.2346 -0.2510 0.081 Uiso 1 1 calc R . .
C20 C 0.9513(7) 0.3983(6) -0.1921(6) 0.0650(13) Uani 1 1 d U . .
H20 H 1.0183 0.3848 -0.2206 0.078 Uiso 1 1 calc R . .
C21 C 0.9637(7) 0.5058(6) -0.1332(6) 0.0693(14) Uani 1 1 d U . .
H21 H 1.0397 0.5659 -0.1188 0.083 Uiso 1 1 calc R . .
C22 C 0.8643(6) 0.5266(6) -0.0944(6) 0.0614(13) Uani 1 1 d U . .
H22 H 0.8712 0.6015 -0.0568 0.074 Uiso 1 1 calc R . .
N1 N 0.6595(4) 0.0642(4) -0.0920(4) 0.0474(12) Uani 1 1 d . . .
N2 N 0.8484(5) 0.1988(5) 0.0017(5) 0.0687(17) Uani 1 1 d . A .
N3 N 0.8604(5) 0.1035(4) -0.0670(5) 0.0573(14) Uani 1 1 d . . .
N4 N 0.3146(5) -0.1224(4) -0.2118(4) 0.0507(13) Uani 1 1 d U . .
N5 N 0.1175(6) -0.1874(5) -0.3119(6) 0.088(2) Uani 1 1 d U . .
N6 N 0.1472(5) -0.2728(4) -0.2986(5) 0.0567(14) Uani 1 1 d U . .
N7 N 0.5658(6) 0.3517(4) 0.4801(4) 0.0583(14) Uani 1 1 d . . .
N8 N 0.4540(7) 0.1635(6) 0.3981(6) 0.0829(19) Uani 1 1 d U . .
N9 N 0.4856(7) 0.1986(5) 0.5068(6) 0.0779(18) Uani 1 1 d U . .
N10 N 0.7498(6) 0.6598(5) 0.5592(5) 0.0667(16) Uani 1 1 d . . .
N11 N 0.8633(7) 0.8334(5) 0.5914(7) 0.087(2) Uani 1 1 d . . .
N12 N 0.8409(8) 0.8342(7) 0.6875(7) 0.105(3) Uani 1 1 d . A .
O1 O 0.4345(4) 0.1381(3) -0.0333(3) 0.0482(10) Uani 1 1 d . . .
O2 O 0.3425(4) 0.2316(3) 0.1360(3) 0.0511(10) Uani 1 1 d . . .
O3 O 0.4999(3) 0.3431(2) -0.0796(3) 0.0289(7) Uani 1 1 d . . .
O4 O 0.5841(3) 0.3478(3) 0.1258(3) 0.0369(8) Uani 1 1 d . . .
O5 O 0.4293(3) 0.4515(2) 0.1109(3) 0.0293(7) Uani 1 1 d . . .
O6 O 0.5382(4) 0.4682(3) 0.3244(3) 0.0536(11) Uani 1 1 d . . .
O7 O 0.7721(4) 0.5250(3) 0.2892(3) 0.0576(12) Uani 1 1 d . . .
O8 O 0.6757(3) 0.5462(3) 0.0865(3) 0.0303(7) Uani 1 1 d . . .
O9 O 0.6247(3) 0.6496(3) 0.2670(3) 0.0348(8) Uani 1 1 d . . .
O10 O 0.6917(4) 0.8586(3) 0.2584(3) 0.0516(11) Uani 1 1 d . . .
O11 O 0.8657(4) 0.7611(3) 0.2454(4) 0.0583(12) Uani 1 1 d . . .
O12 O 0.7299(3) 0.7488(3) 0.0564(3) 0.0337(8) Uani 1 1 d . . .

loop_
_atom_site_aniso_label
_atom_site_aniso_U_11
_atom_site_aniso_U_22
_atom_site_aniso_U_33
_atom_site_aniso_U_23
_atom_site_aniso_U_13
_atom_site_aniso_U_12
Cu1 0.0414(4) 0.0462(4) 0.0654(6) 0.0136(4) 0.0043(4) 0.0062(3)
Cu2 0.0821(7) 0.0584(5) 0.0645(6) 0.0233(4) 0.0140(5) 0.0325(5)
As1 0.0280(3) 0.0246(2) 0.0258(3) 0.0097(2) 0.0109(2) 0.0132(2)
Mo1 0.0400(3) 0.0266(2) 0.0351(3) 0.01414(19) 0.0113(2) 0.01337(19)
Mo2 0.0476(3) 0.0311(2) 0.0287(3) 0.01230(19) 0.0048(2) 0.0188(2)
Mo3 0.0413(3) 0.0272(2) 0.0309(3) 0.00885(18) 0.0089(2) 0.01071(19)
C1 0.046(2) 0.057(2) 0.077(3) 0.022(2) 0.021(2) 0.021(2)
C2 0.043(2) 0.059(2) 0.085(3) 0.022(2) 0.020(2) 0.019(2)
C3 0.045(2) 0.068(2) 0.087(3) 0.026(2) 0.019(2) 0.0174(18)
C4 0.042(3) 0.070(3) 0.087(4) 0.023(3) 0.019(3) 0.018(3)
C3' 0.045(2) 0.068(2) 0.087(3) 0.026(2) 0.019(2) 0.0174(18)
C4' 0.044(3) 0.073(3) 0.089(4) 0.029(3) 0.021(3) 0.017(3)
C5 0.059(3) 0.038(2) 0.097(3) 0.023(2) -0.011(3) 0.007(2)
C6 0.045(2) 0.034(2) 0.079(3) 0.016(2) -0.001(2) 0.0145(19)
C7 0.051(3) 0.035(2) 0.084(3) 0.021(2) -0.003(3) 0.004(2)
C8 0.049(3) 0.036(2) 0.081(3) 0.019(2) 0.002(3) 0.007(2)
C9 0.085(2) 0.0830(19) 0.084(2) 0.0338(11) 0.0210(11) 0.0312(11)
C10 0.0930(19) 0.0910(19) 0.0914(19) 0.0364(11) 0.0223(10) 0.0348(11)
C11 0.102(2) 0.1009(19) 0.101(2) 0.0404(11) 0.0260(11) 0.0367(11)
C12 0.111(2) 0.109(2) 0.109(2) 0.0436(12) 0.0259(11) 0.0399(12)
C13 0.087(3) 0.074(3) 0.077(3) 0.023(3) -0.012(3) 0.012(3)
C14 0.085(4) 0.078(3) 0.077(4) 0.010(3) -0.005(3) 0.012(3)
C15 0.093(3) 0.083(3) 0.086(3) 0.019(3) -0.014(3) 0.008(2)
C16 0.094(4) 0.085(4) 0.086(4) 0.018(4) -0.014(4) 0.005(3)
C15' 0.093(3) 0.083(3) 0.086(3) 0.019(3) -0.014(3) 0.008(2)
C16' 0.095(4) 0.084(4) 0.085(4) 0.017(3) -0.016(3) 0.006(3)
C17 0.046(2) 0.051(2) 0.060(2) 0.0255(19) 0.035(2) 0.0342(18)
C18 0.054(2) 0.059(2) 0.073(2) 0.020(2) 0.034(2) 0.0292(18)
C19 0.063(2) 0.065(2) 0.077(3) 0.015(2) 0.035(2) 0.035(2)
C20 0.056(2) 0.070(2) 0.075(3) 0.022(2) 0.035(2) 0.032(2)
C21 0.056(2) 0.072(2) 0.076(3) 0.020(2) 0.032(2) 0.022(2)
C22 0.052(2) 0.062(2) 0.072(3) 0.019(2) 0.034(2) 0.026(2)
N1 0.039(3) 0.033(2) 0.055(3) 0.009(2) 0.004(2) 0.006(2)
N2 0.053(4) 0.054(3) 0.077(4) 0.013(3) 0.001(3) 0.010(3)
N3 0.040(3) 0.047(3) 0.078(4) 0.021(3) 0.014(3) 0.011(2)
N4 0.041(3) 0.036(2) 0.068(3) 0.019(2) 0.003(2) 0.011(2)
N5 0.069(4) 0.043(3) 0.130(5) 0.031(3) -0.032(3) 0.013(3)
N6 0.046(3) 0.030(2) 0.084(4) 0.019(2) -0.005(3) 0.012(2)
N7 0.081(4) 0.061(3) 0.045(3) 0.026(3) 0.019(3) 0.036(3)
N8 0.085(2) 0.081(2) 0.083(2) 0.0333(12) 0.0199(11) 0.0301(12)
N9 0.080(2) 0.077(2) 0.078(2) 0.0329(12) 0.0212(11) 0.0281(11)
N10 0.068(4) 0.066(4) 0.048(3) -0.001(3) -0.002(3) 0.032(3)
N11 0.073(5) 0.051(4) 0.100(6) 0.011(4) -0.019(4) 0.011(3)
N12 0.094(6) 0.100(6) 0.081(6) -0.008(5) 0.017(5) 0.031(5)
O1 0.054(3) 0.0289(18) 0.058(3) 0.0111(18) 0.010(2) 0.0180(18)
O2 0.065(3) 0.051(2) 0.047(2) 0.030(2) 0.023(2) 0.018(2)
O3 0.0300(18) 0.0297(16) 0.0306(19) 0.0127(14) 0.0124(15) 0.0133(14)
O4 0.048(2) 0.0324(17) 0.036(2) 0.0136(15) 0.0061(17) 0.0230(16)
O5 0.0363(19) 0.0284(16) 0.0300(18) 0.0143(14) 0.0097(15) 0.0169(15)
O6 0.088(3) 0.046(2) 0.035(2) 0.0229(18) 0.020(2) 0.025(2)
O7 0.061(3) 0.051(2) 0.050(3) 0.007(2) -0.012(2) 0.028(2)
O8 0.0345(19) 0.0294(16) 0.0287(18) 0.0109(14) 0.0081(15) 0.0145(14)
O9 0.051(2) 0.0329(17) 0.0260(19) 0.0111(15) 0.0151(16) 0.0210(16)
O10 0.079(3) 0.0309(19) 0.043(2) 0.0092(17) 0.026(2) 0.0207(19)
O11 0.046(3) 0.058(3) 0.055(3) 0.015(2) 0.001(2) 0.011(2)
O12 0.0346(19) 0.0313(17) 0.036(2) 0.0146(15) 0.0134(16) 0.0096(15)

loop_
_atom_type_symbol
_atom_type_description
_atom_type_scat_dispersion_real
_atom_type_scat_dispersion_imag
_atom_type_scat_source
C C 0.0033 0.0016 'International Tables Vol C Tables 4.2.6.8 and 6.1.1.4'
H H 0.0000 0.0000 'International Tables Vol C Tables 4.2.6.8 and 6.1.1.4'
N N 0.0061 0.0033 'International Tables Vol C Tables 4.2.6.8 and 6.1.1.4'
O O 0.0106 0.0060 'International Tables Vol C Tables 4.2.6.8 and 6.1.1.4'
Cu Cu 0.3201 1.2651 'International Tables Vol C Tables 4.2.6.8 and 6.1.1.4'
As As 0.0499 2.0058 'International Tables Vol C Tables 4.2.6.8 and 6.1.1.4'
Mo Mo -1.6832 0.6857 'International Tables Vol C Tables 4.2.6.8 and 6.1.1.4'

loop_
_geom_angle_atom_site_label_1
_geom_angle_atom_site_label_2
_geom_angle_atom_site_label_3
_geom_angle
_geom_angle_site_symmetry_1
_geom_angle_site_symmetry_3
N1 Cu1 N4 163.6(2) . .
N1 Cu1 O1 95.23(17) . .
N4 Cu1 O1 100.31(18) . .
N10 Cu2 N7 162.9(3) . .
N10 Cu2 O6 105.5(2) . .
N7 Cu2 O6 91.4(2) . .
O3 As1 O5 111.49(16) . 2_665
O3 As1 O8 111.63(16) . .
O5 As1 O8 109.77(15) 2_665 .
O3 As1 C17 108.3(2) . .
O5 As1 C17 107.4(2) 2_665 .
O8 As1 C17 108.2(2) . .
O2 Mo1 O1 104.04(19) . .
O2 Mo1 O12 98.89(19) . 2_665
O1 Mo1 O12 101.31(17) . 2_665
O2 Mo1 O4 99.46(19) . .
O1 Mo1 O4 98.30(17) . .
O12 Mo1 O4 148.91(14) 2_665 .
O2 Mo1 O5 92.55(16) . .
O1 Mo1 O5 162.83(16) . .
O12 Mo1 O5 80.03(12) 2_665 .
O4 Mo1 O5 74.29(12) . .
O2 Mo1 O3 165.88(15) . .
O1 Mo1 O3 89.84(16) . .
O12 Mo1 O3 75.49(13) 2_665 .
O4 Mo1 O3 80.71(13) . .
O5 Mo1 O3 73.82(11) . .
O7 Mo2 O6 103.4(2) . .
O7 Mo2 O9 100.14(17) . .
O6 Mo2 O9 97.41(16) . .
O7 Mo2 O4 97.07(17) . .
O6 Mo2 O4 101.37(17) . .
O9 Mo2 O4 150.78(15) . .
O7 Mo2 O5 165.36(18) . .
O6 Mo2 O5 90.25(18) . .
O9 Mo2 O5 83.08(13) . .
O4 Mo2 O5 74.70(13) . .
O7 Mo2 O8 92.74(19) . .
O6 Mo2 O8 163.03(18) . .
O9 Mo2 O8 74.24(12) . .
O4 Mo2 O8 81.54(13) . .
O5 Mo2 O8 74.27(12) . .
O11 Mo3 O10 104.1(2) . .
O11 Mo3 O12 99.31(19) . .
O10 Mo3 O12 100.17(17) . .
O11 Mo3 O9 101.36(19) . .
O10 Mo3 O9 97.05(16) . .
O12 Mo3 O9 148.88(14) . .
O11 Mo3 O8 92.10(17) . .
O10 Mo3 O8 163.07(17) . .
O12 Mo3 O8 81.59(13) . .
O9 Mo3 O8 74.67(12) . .
O11 Mo3 O3 165.62(16) . 2_665
O10 Mo3 O3 89.86(17) . 2_665
O12 Mo3 O3 74.52(13) . 2_665
O9 Mo3 O3 79.82(14) . 2_665
O8 Mo3 O3 74.28(11) . 2_665
N2 C1 N1 113.4(6) . .
N2 C1 H1 123.3 . .
N1 C1 H1 123.3 . .
N3 C2 N1 110.1(6) . .
N3 C2 H2 125.0 . .
N1 C2 H2 125.0 . .
N3 C3 C4 104.8(11) . .
N3 C3 H3A 110.8 . .
C4 C3 H3A 110.8 . .
N3 C3 H3B 110.8 . .
C4 C3 H3B 110.8 . .
H3A C3 H3B 108.9 . .
C4 C4 C3 106.7(12) 2_755 .
C4 C4 H4A 110.4 2_755 .
C3 C4 H4A 110.4 . .
C4 C4 H4B 110.4 2_755 .
C3 C4 H4B 110.4 . .
H4A C4 H4B 108.6 . .
C4' C4' H4'1 105.8 2_755 .
C4' C4' H4'2 105.8 2_755 .
H4'1 C4' H4'2 106.2 . .
N5 C5 N4 114.6(6) . .
N5 C5 H5 122.7 . .
N4 C5 H5 122.7 . .
N6 C6 N4 110.6(5) . .
N6 C6 H6 124.7 . .
N4 C6 H6 124.7 . .
N6 C7 C8 112.0(6) . .
N6 C7 H7A 109.2 . .
C8 C7 H7A 109.2 . .
N6 C7 H7B 109.2 . .
C8 C7 H7B 109.2 . .
H7A C7 H7B 107.9 . .
C7 C8 C8 112.5(7) . 2_544
C7 C8 H8A 109.1 . .
C8 C8 H8A 109.1 2_544 .
C7 C8 H8B 109.1 . .
C8 C8 H8B 109.1 2_544 .
H8A C8 H8B 107.8 . .
N8 C9 N7 113.8(8) . .
N8 C9 H9 123.1 . .
N7 C9 H9 123.1 . .
N9 C10 N7 108.1(8) . .
N9 C10 H10 126.0 . .
N7 C10 H10 126.0 . .
N9 C11 C12 113.1(8) . .
N9 C11 H11A 109.0 . .
C12 C11 H11A 109.0 . .
N9 C11 H11B 109.0 . .
C12 C11 H11B 109.0 . .
H11A C11 H11B 107.8 . .
C12 C12 C11 110.7(12) 2_656 .
C12 C12 H12A 109.5 2_656 .
C11 C12 H12A 109.5 . .
C12 C12 H12B 109.5 2_656 .
C11 C12 H12B 109.5 . .
H12A C12 H12B 108.1 . .
N11 C13 N10 109.2(9) . .
N11 C13 H13 125.4 . .
N10 C13 H13 125.4 . .
N12 C14 N10 112.9(9) . .
N12 C14 H14 123.6 . .
N10 C14 H14 123.6 . .
N11 C15 C16 123.5(11) . .
N11 C15 H15A 106.5 . .
C16 C15 H15A 106.5 . .
N11 C15 H15B 106.5 . .
C16 C15 H15B 106.5 . .
H15A C15 H15B 106.5 . .
C15 C16 C16 99.8(12) . 2_776
C15 C16 H16A 111.8 . .
C16 C16 H16A 111.8 2_776 .
C15 C16 H16B 111.8 . .
C16 C16 H16B 111.8 2_776 .
H16A C16 H16B 109.5 . .
C16' C16' H16D 111.5 2_776 .
C16' C16' H16C 111.5 2_776 .
H16D C16' H16C 109.3 . .
C18 C17 C22 120.4(5) . .
C18 C17 As1 120.1(4) . .
C22 C17 As1 119.5(4) . .
C17 C18 C19 117.8(6) . .
C17 C18 H18 121.1 . .
C19 C18 H18 121.1 . .
C20 C19 C18 120.4(6) . .
C20 C19 H19 119.8 . .
C18 C19 H19 119.8 . .
C21 C20 C19 121.2(6) . .
C21 C20 H20 119.4 . .
C19 C20 H20 119.4 . .
C20 C21 C22 119.7(7) . .
C20 C21 H21 120.1 . .
C22 C21 H21 120.1 . .
C21 C22 C17 120.4(6) . .
C21 C22 H22 119.8 . .
C17 C22 H22 119.8 . .
C2 N1 C1 103.8(5) . .
C2 N1 Cu1 128.5(4) . .
C1 N1 Cu1 127.5(4) . .
C1 N2 N3 102.6(5) . .
C2 N3 N2 110.1(5) . .
C2 N3 C3 129.1(6) . .
N2 N3 C3 120.7(5) . .
C6 N4 C5 102.9(5) . .
C6 N4 Cu1 132.2(4) . .
C5 N4 Cu1 124.7(4) . .
C5 N5 N6 101.6(6) . .
C6 N6 N5 110.1(5) . .
C6 N6 C7 130.6(5) . .
N5 N6 C7 119.2(5) . .
C10 N7 C9 104.2(7) . .
C10 N7 Cu2 127.9(6) . .
C9 N7 Cu2 127.9(5) . .
C9 N8 N9 101.4(7) . .
C10 N9 N8 112.6(7) . .
C10 N9 C11 126.8(8) . .
N8 N9 C11 120.4(7) . .
C13 N10 C14 103.6(7) . .
C13 N10 Cu2 133.3(6) . .
C14 N10 Cu2 123.0(6) . .
C13 N11 N12 110.4(8) . .
C13 N11 C15 134.3(10) . .
N12 N11 C15 115.2(7) . .
C14 N12 N11 103.9(7) . .
Mo1 O1 Cu1 173.5(2) . .
As1 O3 Mo1 130.01(17) . .
As1 O3 Mo3 129.73(17) . 2_665
Mo1 O3 Mo3 87.09(10) . 2_665
Mo2 O4 Mo1 117.77(18) . .
As1 O5 Mo2 129.80(16) 2_665 .
As1 O5 Mo1 131.31(18) 2_665 .
Mo2 O5 Mo1 89.21(11) . .
Mo2 O6 Cu2 121.5(2) . .
As1 O8 Mo3 130.60(18) . .
As1 O8 Mo2 129.48(16) . .
Mo3 O8 Mo2 89.43(11) . .
Mo2 O9 Mo3 117.95(17) . .
Mo3 O12 Mo1 119.05(17) . 2_665

loop_
_geom_bond_atom_site_label_1
_geom_bond_atom_site_label_2
_geom_bond_distance
_geom_bond_site_symmetry_2
Cu1 N1 1.895(5) .
Cu1 N4 1.900(5) .
Cu1 O1 2.298(4) .
Cu2 N10 1.873(6) .
Cu2 N7 1.878(5) .
Cu2 O6 2.342(4) .
As1 O3 1.691(3) .
As1 O5 1.703(3) 2_665
As1 O8 1.711(3) .
As1 C17 1.906(5) .
Mo1 O2 1.700(4) .
Mo1 O1 1.712(3) .
Mo1 O12 1.903(4) 2_665
Mo1 O4 1.912(4) .
Mo1 O5 2.337(3) .
Mo1 O3 2.357(3) .
Mo2 O7 1.698(4) .
Mo2 O6 1.718(4) .
Mo2 O9 1.902(3) .
Mo2 O4 1.909(3) .
Mo2 O5 2.322(3) .
Mo2 O8 2.333(3) .
Mo3 O11 1.696(4) .
Mo3 O10 1.703(3) .
Mo3 O12 1.898(4) .
Mo3 O9 1.910(3) .
Mo3 O8 2.310(3) .
Mo3 O3 2.399(3) 2_665
C1 N2 1.313(8) .
C1 N1 1.346(8) .
C1 H1 0.9300 .
C2 N3 1.306(8) .
C2 N1 1.310(8) .
C2 H2 0.9300 .
C3 N3 1.460(8) .
C3 C4 1.571(10) .
C3 H3A 0.9700 .
C3 H3B 0.9700 .
C4 C4 1.525(10) 2_755
C4 H4A 0.9700 .
C4 H4B 0.9700 .
C4' C4' 1.42(2) 2_755
C4' H4'1 0.9700 .
C4' H4'2 0.9700 .
C5 N5 1.318(8) .
C5 N4 1.322(8) .
C5 H5 0.9300 .
C6 N6 1.296(8) .
C6 N4 1.313(7) .
C6 H6 0.9300 .
C7 N6 1.463(7) .
C7 C8 1.487(10) .
C7 H7A 0.9700 .
C7 H7B 0.9700 .
C8 C8 1.524(11) 2_544
C8 H8A 0.9700 .
C8 H8B 0.9700 .
C9 N8 1.333(10) .
C9 N7 1.341(9) .
C9 H9 0.9300 .
C10 N9 1.314(10) .
C10 N7 1.328(10) .
C10 H10 0.9300 .
C11 N9 1.450(11) .
C11 C12 1.518(13) .
C11 H11A 0.9700 .
C11 H11B 0.9700 .
C12 C12 1.480(18) 2_656
C12 H12A 0.9700 .
C12 H12B 0.9700 .
C13 N11 1.309(10) .
C13 N10 1.324(11) .
C13 H13 0.9300 .
C14 N12 1.299(11) .
C14 N10 1.353(10) .
C14 H14 0.9300 .
C15 N11 1.386(10) .
C15 C16 1.522(10) .
C15 H15A 0.9700 .
C15 H15B 0.9700 .
C16 C16 1.527(10) 2_776
C16 H16A 0.9700 .
C16 H16B 0.9700 .
C16' C16' 1.564(10) 2_776
C16' H16D 0.9700 .
C16' H16C 0.9700 .
C17 C18 1.373(8) .
C17 C22 1.375(8) .
C18 C19 1.396(9) .
C18 H18 0.9300 .
C19 C20 1.360(9) .
C19 H19 0.9300 .
C20 C21 1.340(9) .
C20 H20 0.9300 .
C21 C22 1.364(9) .
C21 H21 0.9300 .
C22 H22 0.9300 .
N2 N3 1.354(7) .
N5 N6 1.348(7) .
N8 N9 1.337(9) .
N11 N12 1.337(11) .
O3 Mo3 2.399(3) 2_665
O5 As1 1.703(3) 2_665
O12 Mo1 1.903(4) 2_665

loop_
_geom_torsion_atom_site_label_1
_geom_torsion_atom_site_label_2
_geom_torsion_atom_site_label_3
_geom_torsion_atom_site_label_4
_geom_torsion
_geom_torsion_site_symmetry_1
_geom_torsion_site_symmetry_4
N3 C3 C4 C4 88(2) . 2_755
N6 C7 C8 C8 177.8(7) . 2_544
N9 C11 C12 C12 -72.1(14) . 2_656
N11 C15 C16 C16 -137(2) . 2_776
O3 As1 C17 C18 4.2(6) . .
O5 As1 C17 C18 -116.3(6) 2_665 .
O8 As1 C17 C18 125.3(6) . .
O3 As1 C17 C22 -177.4(5) . .
O5 As1 C17 C22 62.1(6) 2_665 .
O8 As1 C17 C22 -56.3(6) . .
C22 C17 C18 C19 2.5(11) . .
As1 C17 C18 C19 -179.1(6) . .
C17 C18 C19 C20 -1.4(12) . .
C18 C19 C20 C21 1.2(13) . .
C19 C20 C21 C22 -2.2(13) . .
C20 C21 C22 C17 3.4(13) . .
C18 C17 C22 C21 -3.6(12) . .
As1 C17 C22 C21 178.0(6) . .
N3 C2 N1 C1 0.5(8) . .
N3 C2 N1 Cu1 -175.1(5) . .
N2 C1 N1 C2 -0.7(8) . .
N2 C1 N1 Cu1 174.9(5) . .
N4 Cu1 N1 C2 -18.3(12) . .
O1 Cu1 N1 C2 179.9(6) . .
N4 Cu1 N1 C1 167.2(7) . .
O1 Cu1 N1 C1 5.4(6) . .
N1 C1 N2 N3 0.7(8) . .
N1 C2 N3 N2 -0.1(9) . .
N1 C2 N3 C3 -179.0(7) . .
C1 N2 N3 C2 -0.3(8) . .
C1 N2 N3 C3 178.7(7) . .
C4 C3 N3 C2 -97.1(8) . .
C4 C3 N3 N2 84.1(7) . .
N6 C6 N4 C5 0.6(8) . .
N6 C6 N4 Cu1 -175.9(5) . .
N5 C5 N4 C6 -2.3(10) . .
N5 C5 N4 Cu1 174.5(6) . .
N1 Cu1 N4 C6 55.8(12) . .
O1 Cu1 N4 C6 -142.6(6) . .
N1 Cu1 N4 C5 -120.0(8) . .
O1 Cu1 N4 C5 41.6(6) . .
N4 C5 N5 N6 2.9(10) . .
N4 C6 N6 N5 1.2(9) . .
N4 C6 N6 C7 177.1(7) . .
C5 N5 N6 C6 -2.4(9) . .
C5 N5 N6 C7 -178.8(7) . .
C8 C7 N6 C6 -100.9(9) . .
C8 C7 N6 N5 74.6(9) . .
N9 C10 N7 C9 -0.5(9) . .
N9 C10 N7 Cu2 177.3(5) . .
N8 C9 N7 C10 1.6(10) . .
N8 C9 N7 Cu2 -176.2(5) . .
N10 Cu2 N7 C10 27.1(13) . .
O6 Cu2 N7 C10 -159.2(7) . .
N10 Cu2 N7 C9 -155.6(8) . .
O6 Cu2 N7 C9 18.1(7) . .
N7 C9 N8 N9 -1.9(9) . .
N7 C10 N9 N8 -0.7(10) . .
N7 C10 N9 C11 -174.5(8) . .
C9 N8 N9 C10 1.5(9) . .
C9 N8 N9 C11 175.9(8) . .
C12 C11 N9 C10 -106.0(11) . .
C12 C11 N9 N8 80.6(11) . .
N11 C13 N10 C14 -3.2(10) . .
N11 C13 N10 Cu2 174.4(5) . .
N12 C14 N10 C13 3.0(10) . .
N12 C14 N10 Cu2 -174.9(6) . .
N7 Cu2 N10 C13 140.5(9) . .
O6 Cu2 N10 C13 -33.0(8) . .
N7 Cu2 N10 C14 -42.3(12) . .
O6 Cu2 N10 C14 144.2(6) . .
N10 C13 N11 N12 2.5(11) . .
N10 C13 N11 C15 177.2(9) . .
C16 C15 N11 C13 36.0(19) . .
C16 C15 N11 N12 -149.4(14) . .
N10 C14 N12 N11 -1.6(11) . .
C13 N11 N12 C14 -0.6(10) . .
C15 N11 N12 C14 -176.4(8) . .
O2 Mo1 O1 Cu1 -154(2) . .
O12 Mo1 O1 Cu1 103(2) 2_665 .
O4 Mo1 O1 Cu1 -52(2) . .
O5 Mo1 O1 Cu1 11(3) . .
O3 Mo1 O1 Cu1 28(2) . .
N1 Cu1 O1 Mo1 37(2) . .
N4 Cu1 O1 Mo1 -138(2) . .
O5 As1 O3 Mo1 -125.8(2) 2_665 .
O8 As1 O3 Mo1 -2.7(3) . .
C17 As1 O3 Mo1 116.3(3) . .
O5 As1 O3 Mo3 1.8(3) 2_665 2_665
O8 As1 O3 Mo3 125.0(2) . 2_665
C17 As1 O3 Mo3 -116.0(3) . 2_665
O2 Mo1 O3 As1 62.0(8) . .
O1 Mo1 O3 As1 -128.3(2) . .
O12 Mo1 O3 As1 130.0(2) 2_665 .
O4 Mo1 O3 As1 -29.8(2) . .
O5 Mo1 O3 As1 46.4(2) . .
O2 Mo1 O3 Mo3 -80.4(7) . 2_665
O1 Mo1 O3 Mo3 89.28(15) . 2_665
O12 Mo1 O3 Mo3 -12.45(11) 2_665 2_665
O4 Mo1 O3 Mo3 -172.29(12) . 2_665
O5 Mo1 O3 Mo3 -96.07(11) . 2_665
O7 Mo2 O4 Mo1 174.2(2) . .
O6 Mo2 O4 Mo1 69.0(2) . .
O9 Mo2 O4 Mo1 -60.0(4) . .
O5 Mo2 O4 Mo1 -18.14(17) . .
O8 Mo2 O4 Mo1 -94.0(2) . .
O2 Mo1 O4 Mo2 -71.9(2) . .
O1 Mo1 O4 Mo2 -177.8(2) . .
O12 Mo1 O4 Mo2 53.5(4) 2_665 .
O5 Mo1 O4 Mo2 18.06(17) . .
O3 Mo1 O4 Mo2 93.74(19) . .
O7 Mo2 O5 As1 -77.8(6) . 2_665
O6 Mo2 O5 As1 123.3(2) . 2_665
O9 Mo2 O5 As1 25.9(2) . 2_665
O4 Mo2 O5 As1 -134.9(3) . 2_665
O8 Mo2 O5 As1 -49.6(2) . 2_665
O7 Mo2 O5 Mo1 70.2(6) . .
O6 Mo2 O5 Mo1 -88.69(15) . .
O9 Mo2 O5 Mo1 173.88(13) . .
O4 Mo2 O5 Mo1 13.03(13) . .
O8 Mo2 O5 Mo1 98.36(12) . .
O2 Mo1 O5 As1 -126.8(3) . 2_665
O1 Mo1 O5 As1 67.9(6) . 2_665
O12 Mo1 O5 As1 -28.2(2) 2_665 2_665
O4 Mo1 O5 As1 134.1(3) . 2_665
O3 Mo1 O5 As1 49.5(2) . 2_665
O2 Mo1 O5 Mo2 86.07(17) . .
O1 Mo1 O5 Mo2 -79.3(6) . .
O12 Mo1 O5 Mo2 -175.35(14) 2_665 .
O4 Mo1 O5 Mo2 -13.04(13) . .
O3 Mo1 O5 Mo2 -97.70(12) . .
O7 Mo2 O6 Cu2 11.8(3) . .
O9 Mo2 O6 Cu2 -90.6(2) . .
O4 Mo2 O6 Cu2 111.9(2) . .
O5 Mo2 O6 Cu2 -173.6(2) . .
O8 Mo2 O6 Cu2 -149.7(4) . .
N10 Cu2 O6 Mo2 55.1(3) . .
N7 Cu2 O6 Mo2 -123.0(3) . .
O3 As1 O8 Mo3 -130.7(2) . .
O5 As1 O8 Mo3 -6.5(3) 2_665 .
C17 As1 O8 Mo3 110.3(3) . .
O3 As1 O8 Mo2 2.9(3) . .
O5 As1 O8 Mo2 127.1(2) 2_665 .
C17 As1 O8 Mo2 -116.1(3) . .
O11 Mo3 O8 As1 -125.3(3) . .
O10 Mo3 O8 As1 71.1(6) . .
O12 Mo3 O8 As1 -26.2(2) . .
O9 Mo3 O8 As1 133.5(3) . .
O3 Mo3 O8 As1 50.0(2) 2_665 .
O11 Mo3 O8 Mo2 88.74(18) . .
O10 Mo3 O8 Mo2 -74.9(6) . .
O12 Mo3 O8 Mo2 -172.15(14) . .
O9 Mo3 O8 Mo2 -12.46(13) . .
O3 Mo3 O8 Mo2 -95.96(12) 2_665 .
O7 Mo2 O8 As1 126.2(2) . .
O6 Mo2 O8 As1 -71.9(6) . .
O9 Mo2 O8 As1 -134.1(3) . .
O4 Mo2 O8 As1 29.4(2) . .
O5 Mo2 O8 As1 -47.0(2) . .
O7 Mo2 O8 Mo3 -87.22(15) . .
O6 Mo2 O8 Mo3 74.8(5) . .
O9 Mo2 O8 Mo3 12.54(13) . .
O4 Mo2 O8 Mo3 176.04(14) . .
O5 Mo2 O8 Mo3 99.65(12) . .
O7 Mo2 O9 Mo3 72.7(3) . .
O6 Mo2 O9 Mo3 177.8(2) . .
O4 Mo2 O9 Mo3 -52.4(4) . .
O5 Mo2 O9 Mo3 -92.8(2) . .
O8 Mo2 O9 Mo3 -17.30(18) . .
O11 Mo3 O9 Mo2 -71.6(2) . .
O10 Mo3 O9 Mo2 -177.6(2) . .
O12 Mo3 O9 Mo2 59.1(4) . .
O8 Mo3 O9 Mo2 17.44(18) . .
O3 Mo3 O9 Mo2 93.8(2) 2_665 .
O11 Mo3 O12 Mo1 -175.43(19) . 2_665
O10 Mo3 O12 Mo1 -69.1(2) . 2_665
O9 Mo3 O12 Mo1 53.4(4) . 2_665
O8 Mo3 O12 Mo1 93.81(18) . 2_665
O3 Mo3 O12 Mo1 17.89(15) 2_665 2_665
